data_1536689
loop_
_publ_author_name
'Klein, U.'
'Massa, W.'

_publ_section_title
;
 Jahn-Teller Ordnung in Mangan(III)-fluoridsulfaten.I. Kristallstrukturen
 von Verbindungen A2 (Mn F3 (S O4)) (A = Rb, N H4, Cs)
;
_journal_name_full 'Zeitschrift fuer Anorganische und Allgemeine Chemie'
_journal_page_first 1168
_journal_page_last 1172
_journal_volume 628
_journal_year 2002
_chemical_formula_sum 'F3 H8 Mn N2 O4 S'
_chemical_name_systematic '(N H4)2 (Mn F3 (S O4))'
_space_group_IT_number 14
_symmetry_space_group_name_Hall '-P 2ybc'
_symmetry_space_group_name_H-M 'P 1 21/c 1'
_cell_angle_alpha 90
_cell_angle_beta 91.512
_cell_angle_gamma 90
_cell_formula_units_Z 4
_cell_length_a 7.2991
_cell_length_b 11.1566
_cell_length_c 8.8125
_cell_volume 717.380
_citation_journal_id_ASTM ZAACAB
_cod_data_source_file Klein_ZAACAB_2002_531.cif
_cod_data_source_block H8F3Mn1N2O4S1
_cod_original_cell_volume 717.3796
_cod_original_formula_sum 'H8 F3 Mn1 N2 O4 S1'
_cod_database_code 1536689

loop_
_symmetry_equiv_pos_as_xyz
x,y,z
-x,y+1/2,-z+1/2
-x,-y,-z
x,-y-1/2,z-1/2

loop_
_atom_site_label
_atom_site_type_symbol
_atom_site_fract_x
_atom_site_fract_y
_atom_site_fract_z
_atom_site_occupancy
_atom_site_U_iso_or_equiv
H8 H+1 -0.235 0.33 0.093 1 0.0
N1 N-3 0.1936 0.18621 0.3309 1 0.0
H2 H+1 0.088 0.169 0.345 1 0.0
H1 H+1 0.205 0.255 0.315 1 0.0
H4 H+1 0.24 0.149 0.264 1 0.0
O4 O-2 0.82778 0.09657 0.39264 1 0.0
Mn1 Mn+3 0.5 0 0 1 0.0
Mn2 Mn+3 0 0 0 1 0.0
F1 F-1 0.4761 0.34445 0.44737 1 0.0
H3 H+1 0.251 0.163 0.408 1 0.0
F3 F-1 0.24254 0.00295 0.09992 1 0.0
H6 H+1 -0.25 0.355 0.24 1 0.0
O2 O-2 0.60711 0.05583 0.19739 1 0.0
O3 O-2 0.66373 -0.09196 0.39253 1 0.0
H7 H+1 -0.288 0.257 0.197 1 0.0
H5 H+1 -0.399 0.337 0.162 1 0.0
O1 O-2 0.109 0.44375 0.29195 1 0.0
S1 S+6 0.74884 0.00017 0.30206 1 0.0
N2 N-3 -0.3005 0.31471 0.17209 1 0.0
F2 F-1 -0.02878 0.156 0.04586 1 0.0
